data_2216255
loop_
_publ_author_name
'Zhao, Pei-Zheng'
'Xuan, Xiao-Peng'

_publ_section_title
;(2,9-Dimethyl-1,10-phenanthroline-\k^2^<i>N</i>,<i>N</i>')bis(3-hydroxybenzoato-\k^2^<i>O</i>,<i>O</i>')lead(II)--2,9-dimethyl-1,10-phenanthroline--water
 (1/1/3)
;
_journal_coeditor_code BH2147
_journal_issue 12
_journal_name_full 'Acta Crystallographica Section E'
_journal_page_first m3179
_journal_page_last m3179
_journal_paper_doi 10.1107/S1600536807061065
_journal_volume 63
_journal_year 2007
_chemical_formula_iupac '[Pb (C14 H12 N2) (C7 H5 O3)2], C14 H12 N2, 3H2 O'
_chemical_formula_moiety 'C28 H22 N2 O6 Pb, C14 H12 N2, 3(H2 O)'
_chemical_formula_sum 'C42 H40 N4 O9 Pb'
_chemical_formula_weight 951.97
_chemical_name_systematic
;
(2,9-Dimethyl-1,10-phenanthroline-\k^2^<i>N</i>,<i>N</i>')bis(3-
hydroxybenzoato-\k^2^<i>O</i>,<i>O</i>')lead(II)--2,9-dimethyl-1,10-
phenanthroline--water (1/1/3)
;
_space_group_IT_number 15
_symmetry_cell_setting monoclinic
_symmetry_space_group_name_Hall '-C 2yc'
_symmetry_space_group_name_H-M 'C 1 2/c 1'
_atom_sites_solution_hydrogens geom
_atom_sites_solution_primary direct
_atom_sites_solution_secondary difmap
_audit_creation_method SHELXL97
_cell_angle_alpha 90.00
_cell_angle_beta 123.5300(10)
_cell_angle_gamma 90.00
_cell_formula_units_Z 8
_cell_length_a 31.662(3)
_cell_length_b 10.8291(10)
_cell_length_c 27.381(4)
_cell_measurement_reflns_used 6283
_cell_measurement_temperature 291(2)
_cell_measurement_theta_max 26.96
_cell_measurement_theta_min 2.41
_cell_volume 7825.9(15)
_computing_cell_refinement 'SAINT (Bruker, 1997)'
_computing_data_collection 'SMART (Bruker, 1997)'
_computing_data_reduction 'SAINT (Bruker, 1997)'
_computing_molecular_graphics 'SHELXTL (Bruker, 1997)'
_computing_publication_material 'SHELXTL (Bruker, 1997)'
_computing_structure_refinement 'SHELXL97 (Sheldrick, 1997)'
_computing_structure_solution 'SHELXS97 (Sheldrick, 1997)'
_diffrn_ambient_temperature 291(2)
_diffrn_measured_fraction_theta_full 0.999
_diffrn_measured_fraction_theta_max 0.999
_diffrn_measurement_device_type 'Bruker SMART CCD area-detector'
_diffrn_measurement_method '\f and \w scans'
_diffrn_radiation_monochromator graphite
_diffrn_radiation_source 'fine-focus sealed tube'
_diffrn_radiation_type MoK\a
_diffrn_radiation_wavelength 0.71073
_diffrn_reflns_av_R_equivalents 0.0222
_diffrn_reflns_av_sigmaI/netI 0.0198
_diffrn_reflns_limit_h_max 38
_diffrn_reflns_limit_h_min -37
_diffrn_reflns_limit_k_max 13
_diffrn_reflns_limit_k_min -13
_diffrn_reflns_limit_l_max 33
_diffrn_reflns_limit_l_min -32
_diffrn_reflns_number 28443
_diffrn_reflns_theta_full 25.50
_diffrn_reflns_theta_max 25.50
_diffrn_reflns_theta_min 2.39
_diffrn_standards_number 0
_exptl_absorpt_coefficient_mu 4.373
_exptl_absorpt_correction_T_max 0.334
_exptl_absorpt_correction_T_min 0.217
_exptl_absorpt_correction_type multi-scan
_exptl_absorpt_process_details '(SADABS; Bruker, 1997)'
_exptl_crystal_colour colourless
_exptl_crystal_density_diffrn 1.616
_exptl_crystal_density_method 'not measured'
_exptl_crystal_description block
_exptl_crystal_F_000 3792
_exptl_crystal_size_max 0.41
_exptl_crystal_size_mid 0.35
_exptl_crystal_size_min 0.25
_refine_diff_density_max 0.453
_refine_diff_density_min -0.487
_refine_ls_extinction_method none
_refine_ls_goodness_of_fit_ref 1.027
_refine_ls_hydrogen_treatment constr
_refine_ls_matrix_type full
_refine_ls_number_parameters 511
_refine_ls_number_reflns 7287
_refine_ls_number_restraints 0
_refine_ls_restrained_S_all 1.027
_refine_ls_R_factor_all 0.0277
_refine_ls_R_factor_gt 0.0197
_refine_ls_shift/su_max 0.003
_refine_ls_shift/su_mean 0.000
_refine_ls_structure_factor_coef Fsqd
_refine_ls_weighting_details 'calc w=1/[\s^2^(Fo^2^)+(0.0222P)^2^+6.8596P] where P=(Fo^2^+2Fc^2^)/3'
_refine_ls_weighting_scheme calc
_refine_ls_wR_factor_gt 0.0443
_refine_ls_wR_factor_ref 0.0474
_reflns_number_gt 6143
_reflns_number_total 7287
_reflns_threshold_expression I>2\s(I)
_cod_data_source_file bh2147.cif
_cod_data_source_block I
_cod_original_sg_symbol_H-M 'C 2/c'
_cod_database_code 2216255
_cod_database_fobs_code 2216255

loop_
_symmetry_equiv_pos_as_xyz
'x, y, z'
'-x, y, -z+1/2'
'x+1/2, y+1/2, z'
'-x+1/2, y+1/2, -z+1/2'
'-x, -y, -z'
'x, -y, z-1/2'
'-x+1/2, -y+1/2, -z'
'x+1/2, -y+1/2, z-1/2'

loop_
_atom_site_type_symbol
_atom_site_label
_atom_site_fract_x
_atom_site_fract_y
_atom_site_fract_z
_atom_site_U_iso_or_equiv
_atom_site_adp_type
_atom_site_calc_flag
_atom_site_refinement_flags
_atom_site_occupancy
Pb Pb1 0.224379(4) 0.879582(10) 0.373487(4) 0.04096(4) Uani d . 1
O O1 0.29906(8) 0.7989(2) 0.47679(9) 0.0708(7) Uani d . 1
O O2 0.26753(9) 0.9783(2) 0.47864(9) 0.0709(6) Uani d . 1
O O3 0.38864(13) 1.1174(3) 0.68961(11) 0.0961(9) Uani d . 1
H H3 0.3825 1.1750 0.6672 0.144 Uiso calc R 1
O O4 0.14958(7) 1.02393(19) 0.30704(9) 0.0565(5) Uani d . 1
O O5 0.15723(7) 0.87141(19) 0.25972(8) 0.0532(5) Uani d . 1
O O6 -0.02455(8) 0.8054(3) 0.08300(11) 0.0905(9) Uani d . 1
H H6 -0.0049 0.7516 0.0864 0.136 Uiso calc R 1
O O7 0.36781(9) 0.6228(2) 0.49854(11) 0.0779(7) Uani d . 1
H H1W 0.3477 0.6811 0.4901 0.117 Uiso d R 1
H H2W 0.3970 0.6429 0.5259 0.117 Uiso d R 1
O O8 0.37422(9) 0.3244(3) 0.62932(12) 0.0858(8) Uani d . 1
H H3W 0.3670 0.3704 0.6488 0.129 Uiso d R 1
H H4W 0.3535 0.3454 0.5950 0.129 Uiso d R 1
O O9 0.18511(11) 0.0677(3) 0.48323(13) 0.1003(9) Uani d . 1
H H5W 0.1638 0.0550 0.4478 0.150 Uiso d R 1
H H6W 0.2104 0.0227 0.4956 0.150 Uiso d R 1
N N1 0.27666(8) 0.7787(2) 0.34240(9) 0.0445(5) Uani d . 1
N N2 0.27281(7) 1.0306(2) 0.35509(9) 0.0386(5) Uani d . 1
N N3 0.05922(9) 0.7416(3) 0.05994(11) 0.0587(7) Uani d . 1
N N4 0.02519(8) 0.5671(2) 0.10211(10) 0.0507(6) Uani d . 1
C C1 0.29728(11) 0.8896(3) 0.50406(13) 0.0522(7) Uani d . 1
C C2 0.33241(11) 0.8923(3) 0.56993(12) 0.0506(7) Uani d . 1
C C3 0.35607(12) 0.7845(3) 0.60090(13) 0.0601(8) Uani d . 1
H H3A 0.3504 0.7099 0.5813 0.072 Uiso calc R 1
C C4 0.38851(13) 0.7905(4) 0.66183(15) 0.0739(11) Uani d . 1
H H4 0.4040 0.7190 0.6832 0.089 Uiso calc R 1
C C5 0.39779(14) 0.9014(4) 0.69050(15) 0.0765(12) Uani d . 1
H H5 0.4190 0.9039 0.7312 0.092 Uiso calc R 1
C C6 0.37589(13) 1.0092(4) 0.65958(15) 0.0689(10) Uani d . 1
C C7 0.34198(11) 1.0042(3) 0.59884(13) 0.0571(8) Uani d . 1
H H7 0.3259 1.0756 0.5778 0.069 Uiso calc R 1
C C8 0.24701(13) 1.2019(3) 0.39162(16) 0.0654(9) Uani d . 1
H H8A 0.2132 1.2276 0.3619 0.098 Uiso calc R 1
H H8B 0.2658 1.2713 0.4158 0.098 Uiso calc R 1
H H8C 0.2456 1.1388 0.4153 0.098 Uiso calc R 1
C C9 0.27266(10) 1.1519(2) 0.36334(13) 0.0479(7) Uani d . 1
C C10 0.29607(12) 1.2343(3) 0.34563(15) 0.0656(9) Uani d . 1
H H10 0.2957 1.3185 0.3521 0.079 Uiso calc R 1
C C11 0.31891(13) 1.1934(4) 0.31954(15) 0.0699(10) Uani d . 1
H H11 0.3338 1.2490 0.3075 0.084 Uiso calc R 1
C C12 0.32017(11) 1.0657(3) 0.31043(12) 0.0557(8) Uani d . 1
C C13 0.34404(13) 1.0145(5) 0.28337(15) 0.0770(12) Uani d . 1
H H13 0.3592 1.0670 0.2705 0.092 Uiso calc R 1
C C14 0.34495(13) 0.8918(5) 0.27618(15) 0.0797(13) Uani d . 1
H H14 0.3603 0.8609 0.2579 0.096 Uiso calc R 1
C C15 0.32265(11) 0.8086(4) 0.29622(13) 0.0618(9) Uani d . 1
C C16 0.32383(15) 0.6795(5) 0.29173(16) 0.0848(13) Uani d . 1
H H16 0.3392 0.6447 0.2742 0.102 Uiso calc R 1
C C17 0.30295(17) 0.6053(4) 0.31249(18) 0.0862(13) Uani d . 1
H H17 0.3042 0.5201 0.3094 0.103 Uiso calc R 1
C C18 0.27932(13) 0.6565(3) 0.33871(14) 0.0622(9) Uani d . 1
C C19 0.25614(17) 0.5778(3) 0.36306(17) 0.0871(13) Uani d . 1
H H19A 0.2816 0.5561 0.4028 0.131 Uiso calc R 1
H H19B 0.2425 0.5041 0.3400 0.131 Uiso calc R 1
H H19C 0.2295 0.6229 0.3619 0.131 Uiso calc R 1
C C20 0.29834(10) 0.8550(3) 0.32251(11) 0.0440(7) Uani d . 1
C C21 0.29668(9) 0.9861(3) 0.32931(11) 0.0413(6) Uani d . 1
C C22 0.06912(18) 0.9596(4) 0.0499(2) 0.1226(19) Uani d . 1
H H22A 0.0502 0.9636 0.0678 0.184 Uiso calc R 1
H H22B 0.0511 1.0029 0.0132 0.184 Uiso calc R 1
H H22C 0.1017 0.9970 0.0754 0.184 Uiso calc R 1
C C23 0.07584(13) 0.8271(4) 0.03950(17) 0.0797(11) Uani d . 1
C C24 0.10013(16) 0.7940(6) 0.0111(2) 0.1032(17) Uani d . 1
H H24 0.1111 0.8552 -0.0032 0.124 Uiso calc R 1
C C25 0.10757(16) 0.6739(7) 0.00463(19) 0.1022(17) Uani d . 1
H H25 0.1236 0.6527 -0.0142 0.123 Uiso calc R 1
C C26 0.09143(12) 0.5823(4) 0.02599(14) 0.0699(10) Uani d . 1
C C27 0.09865(15) 0.4532(6) 0.02211(17) 0.0940(16) Uani d . 1
H H27 0.1147 0.4275 0.0038 0.113 Uiso calc R 1
C C28 0.08299(16) 0.3691(5) 0.04407(19) 0.0915(15) Uani d . 1
H H28 0.0888 0.2860 0.0414 0.110 Uiso calc R 1
C C29 0.05769(12) 0.4029(3) 0.07143(15) 0.0629(9) Uani d . 1
C C30 0.04061(15) 0.3174(4) 0.09526(19) 0.0881(14) Uani d . 1
H H30 0.0453 0.2334 0.0930 0.106 Uiso calc R 1
C C31 0.01745(16) 0.3562(4) 0.1214(2) 0.0929(15) Uani d . 1
H H31 0.0065 0.2993 0.1376 0.112 Uiso calc R 1
C C32 0.00986(12) 0.4827(4) 0.12410(15) 0.0694(10) Uani d . 1
C C33 -0.01798(15) 0.5277(5) 0.15087(18) 0.1048(16) Uani d . 1
H H33A -0.0053 0.6074 0.1682 0.157 Uiso calc R 1
H H33B -0.0129 0.4706 0.1805 0.157 Uiso calc R 1
H H33C -0.0535 0.5338 0.1210 0.157 Uiso calc R 1
C C34 0.04918(10) 0.5289(3) 0.07621(12) 0.0483(7) Uani d . 1
C C35 0.06661(10) 0.6209(3) 0.05336(12) 0.0523(7) Uani d . 1
C C36 0.13066(10) 0.9517(2) 0.26357(11) 0.0392(6) Uani d . 1
C C37 0.07541(10) 0.9626(2) 0.21688(11) 0.0390(6) Uani d . 1
C C38 0.04679(11) 1.0572(3) 0.21906(13) 0.0519(7) Uani d . 1
H H38 0.0622 1.1156 0.2489 0.062 Uiso calc R 1
C C39 -0.00465(12) 1.0644(3) 0.17683(14) 0.0596(8) Uani d . 1
H H39 -0.0238 1.1273 0.1786 0.071 Uiso calc R 1
C C40 -0.02758(11) 0.9795(3) 0.13249(14) 0.0589(8) Uani d . 1
H H40 -0.0622 0.9849 0.1044 0.071 Uiso calc R 1
C C41 0.00033(11) 0.8858(3) 0.12926(14) 0.0573(8) Uani d . 1
C C42 0.05214(10) 0.8775(3) 0.17154(12) 0.0497(7) Uani d . 1
H H42 0.0711 0.8148 0.1693 0.060 Uiso calc R 1

loop_
_atom_site_aniso_label
_atom_site_aniso_U_11
_atom_site_aniso_U_22
_atom_site_aniso_U_33
_atom_site_aniso_U_12
_atom_site_aniso_U_13
_atom_site_aniso_U_23
Pb1 0.03378(6) 0.05033(7) 0.03576(6) -0.00360(5) 0.01731(5) 0.00157(5)
O1 0.0534(13) 0.0931(18) 0.0474(13) 0.0185(12) 0.0163(11) -0.0101(12)
O2 0.0758(16) 0.0763(16) 0.0482(13) 0.0180(14) 0.0264(12) 0.0043(12)
O3 0.105(2) 0.125(3) 0.0602(16) -0.017(2) 0.0464(17) -0.0352(16)
O4 0.0442(11) 0.0573(13) 0.0520(12) -0.0007(10) 0.0165(10) -0.0189(10)
O5 0.0401(10) 0.0676(14) 0.0426(11) 0.0102(10) 0.0170(9) -0.0114(10)
O6 0.0435(13) 0.101(2) 0.0773(17) 0.0139(13) 0.0020(12) -0.0476(15)
O7 0.0653(15) 0.0707(16) 0.0834(17) 0.0128(12) 0.0319(14) 0.0016(13)
O8 0.0697(16) 0.0994(19) 0.0879(19) -0.0021(15) 0.0433(15) -0.0342(16)
O9 0.097(2) 0.108(2) 0.105(2) 0.0183(18) 0.0613(19) 0.0024(18)
N1 0.0465(13) 0.0411(13) 0.0351(12) 0.0026(11) 0.0157(11) -0.0009(10)
N2 0.0328(11) 0.0392(12) 0.0395(12) -0.0002(9) 0.0173(10) 0.0029(10)
N3 0.0425(14) 0.0665(18) 0.0574(16) -0.0041(13) 0.0214(13) 0.0051(14)
N4 0.0359(13) 0.0639(16) 0.0456(14) -0.0023(12) 0.0182(12) -0.0017(12)
C1 0.0418(16) 0.071(2) 0.0460(17) -0.0045(16) 0.0254(14) -0.0047(16)
C2 0.0410(15) 0.075(2) 0.0394(15) -0.0063(15) 0.0244(13) 0.0013(15)
C3 0.059(2) 0.076(2) 0.0487(18) -0.0096(17) 0.0317(16) 0.0072(16)
C4 0.062(2) 0.105(3) 0.054(2) -0.006(2) 0.0318(18) 0.022(2)
C5 0.059(2) 0.128(4) 0.0382(18) -0.016(2) 0.0243(17) 0.002(2)
C6 0.061(2) 0.108(3) 0.050(2) -0.013(2) 0.0379(18) -0.013(2)
C7 0.0515(18) 0.084(2) 0.0435(17) -0.0019(17) 0.0309(15) -0.0026(16)
C8 0.064(2) 0.0451(18) 0.083(2) -0.0014(16) 0.0382(19) -0.0140(17)
C9 0.0381(15) 0.0383(16) 0.0536(17) -0.0010(12) 0.0167(14) 0.0022(13)
C10 0.056(2) 0.0467(19) 0.080(2) -0.0059(15) 0.0290(19) 0.0172(17)
C11 0.053(2) 0.074(3) 0.070(2) -0.0105(17) 0.0257(18) 0.0306(19)
C12 0.0381(16) 0.085(2) 0.0373(16) -0.0023(15) 0.0166(14) 0.0156(16)
C13 0.0469(19) 0.142(4) 0.046(2) -0.004(2) 0.0281(17) 0.018(2)
C14 0.049(2) 0.151(4) 0.0439(19) 0.015(2) 0.0286(17) -0.002(2)
C15 0.0424(17) 0.099(3) 0.0357(16) 0.0159(17) 0.0165(14) -0.0070(17)
C16 0.068(2) 0.112(4) 0.057(2) 0.034(2) 0.023(2) -0.024(2)
C17 0.089(3) 0.064(3) 0.074(3) 0.027(2) 0.025(2) -0.015(2)
C18 0.063(2) 0.0459(18) 0.0468(18) 0.0084(15) 0.0113(16) -0.0071(14)
C19 0.113(3) 0.0406(18) 0.081(3) -0.010(2) 0.037(3) 0.0009(18)
C20 0.0314(13) 0.0614(19) 0.0289(13) 0.0072(13) 0.0102(11) -0.0007(12)
C21 0.0323(14) 0.0541(17) 0.0315(14) 0.0021(12) 0.0138(12) 0.0055(12)
C22 0.097(3) 0.086(3) 0.147(5) -0.016(3) 0.043(3) 0.031(3)
C23 0.048(2) 0.091(3) 0.074(3) -0.0106(19) 0.0175(19) 0.020(2)
C24 0.065(3) 0.160(5) 0.079(3) -0.024(3) 0.036(2) 0.034(3)
C25 0.058(2) 0.191(6) 0.064(3) -0.009(3) 0.038(2) 0.007(3)
C26 0.0425(18) 0.117(3) 0.0456(19) 0.0036(19) 0.0214(16) -0.0049(19)
C27 0.054(2) 0.157(5) 0.058(2) 0.027(3) 0.022(2) -0.030(3)
C28 0.065(3) 0.101(3) 0.071(3) 0.026(2) 0.014(2) -0.031(3)
C29 0.0454(18) 0.059(2) 0.0537(19) 0.0055(15) 0.0082(16) -0.0132(16)
C30 0.065(3) 0.054(2) 0.087(3) -0.005(2) 0.006(2) 0.001(2)
C31 0.062(3) 0.090(3) 0.090(3) -0.015(2) 0.019(2) 0.028(3)
C32 0.0415(18) 0.096(3) 0.058(2) -0.0078(18) 0.0194(16) 0.012(2)
C33 0.065(3) 0.177(5) 0.083(3) -0.007(3) 0.048(2) 0.020(3)
C34 0.0336(15) 0.0576(18) 0.0386(15) 0.0002(13) 0.0105(13) -0.0070(13)
C35 0.0313(14) 0.076(2) 0.0391(15) 0.0004(15) 0.0128(12) -0.0060(15)
C36 0.0386(14) 0.0427(16) 0.0359(14) -0.0011(12) 0.0203(12) 0.0009(12)
C37 0.0381(14) 0.0429(15) 0.0357(14) 0.0037(12) 0.0203(12) 0.0017(12)
C38 0.0492(17) 0.0523(18) 0.0458(17) 0.0066(14) 0.0208(15) -0.0102(14)
C39 0.0502(18) 0.063(2) 0.060(2) 0.0179(16) 0.0267(16) -0.0034(17)
C40 0.0373(16) 0.074(2) 0.0525(19) 0.0135(15) 0.0164(14) -0.0033(16)
C41 0.0411(16) 0.067(2) 0.0488(17) 0.0041(15) 0.0152(14) -0.0138(16)
C42 0.0391(15) 0.0549(18) 0.0475(16) 0.0095(13) 0.0192(13) -0.0084(14)

loop_
_atom_type_symbol
_atom_type_description
_atom_type_scat_dispersion_real
_atom_type_scat_dispersion_imag
_atom_type_scat_source
C C 0.0033 0.0016 'International Tables Vol C Tables 4.2.6.8 and 6.1.1.4'
H H 0.0000 0.0000 'International Tables Vol C Tables 4.2.6.8 and 6.1.1.4'
N N 0.0061 0.0033 'International Tables Vol C Tables 4.2.6.8 and 6.1.1.4'
O O 0.0106 0.0060 'International Tables Vol C Tables 4.2.6.8 and 6.1.1.4'
Pb Pb -3.3944 10.1111 'International Tables Vol C Tables 4.2.6.8 and 6.1.1.4'

loop_
_geom_angle_atom_site_label_1
_geom_angle_atom_site_label_2
_geom_angle_atom_site_label_3
_geom_angle
N2 Pb1 N1 67.50(7)
N2 Pb1 O4 83.47(7)
N1 Pb1 O4 123.42(7)
N2 Pb1 O5 88.14(7)
N1 Pb1 O5 80.54(6)
O4 Pb1 O5 49.89(6)
N2 Pb1 O2 87.06(7)
N1 Pb1 O2 120.61(7)
O4 Pb1 O2 104.22(7)
O5 Pb1 O2 154.07(7)
N2 Pb1 O1 98.49(7)
N1 Pb1 O1 81.39(7)
O4 Pb1 O1 152.86(7)
O5 Pb1 O1 156.62(7)
O2 Pb1 O1 49.22(7)
C1 O1 Pb1 94.05(18)
C1 O2 Pb1 94.19(19)
C6 O3 H3 109.5
C36 O4 Pb1 93.58(16)
C36 O5 Pb1 91.03(15)
C41 O6 H6 109.5
H1W O7 H2W 110.4
H3W O8 H4W 103.4
H5W O9 H6W 110.8
C18 N1 C20 120.3(3)
C18 N1 Pb1 122.8(2)
C20 N1 Pb1 116.50(17)
C9 N2 C21 119.1(2)
C9 N2 Pb1 123.75(18)
C21 N2 Pb1 116.78(17)
C23 N3 C35 118.5(3)
C32 N4 C34 118.6(3)
O2 C1 O1 122.5(3)
O2 C1 C2 118.8(3)
O1 C1 C2 118.8(3)
C7 C2 C3 120.7(3)
C7 C2 C1 118.9(3)
C3 C2 C1 120.4(3)
C2 C3 C4 118.8(3)
C2 C3 H3A 120.6
C4 C3 H3A 120.6
C5 C4 C3 120.5(4)
C5 C4 H4 119.8
C3 C4 H4 119.8
C4 C5 C6 120.7(3)
C4 C5 H5 119.6
C6 C5 H5 119.6
O3 C6 C5 118.5(3)
O3 C6 C7 122.1(4)
C5 C6 C7 119.5(4)
C2 C7 C6 119.8(3)
C2 C7 H7 120.1
C6 C7 H7 120.1
C9 C8 H8A 109.5
C9 C8 H8B 109.5
H8A C8 H8B 109.5
C9 C8 H8C 109.5
H8A C8 H8C 109.5
H8B C8 H8C 109.5
N2 C9 C10 121.0(3)
N2 C9 C8 119.8(3)
C10 C9 C8 119.2(3)
C11 C10 C9 121.1(3)
C11 C10 H10 119.5
C9 C10 H10 119.5
C10 C11 C12 119.6(3)
C10 C11 H11 120.2
C12 C11 H11 120.2
C11 C12 C21 117.5(3)
C11 C12 C13 123.1(3)
C21 C12 C13 119.3(3)
C14 C13 C12 121.2(4)
C14 C13 H13 119.4
C12 C13 H13 119.4
C13 C14 C15 120.8(3)
C13 C14 H14 119.6
C15 C14 H14 119.6
C20 C15 C16 116.7(4)
C20 C15 C14 119.9(3)
C16 C15 C14 123.4(4)
C17 C16 C15 120.8(4)
C17 C16 H16 119.6
C15 C16 H16 119.6
C16 C17 C18 120.3(4)
C16 C17 H17 119.9
C18 C17 H17 119.9
N1 C18 C17 120.2(4)
N1 C18 C19 117.6(3)
C17 C18 C19 122.2(3)
C18 C19 H19A 109.5
C18 C19 H19B 109.5
H19A C19 H19B 109.5
C18 C19 H19C 109.5
H19A C19 H19C 109.5
H19B C19 H19C 109.5
N1 C20 C15 121.8(3)
N1 C20 C21 118.9(2)
C15 C20 C21 119.3(3)
N2 C21 C12 121.7(3)
N2 C21 C20 118.9(2)
C12 C21 C20 119.5(3)
C23 C22 H22A 109.5
C23 C22 H22B 109.5
H22A C22 H22B 109.5
C23 C22 H22C 109.5
H22A C22 H22C 109.5
H22B C22 H22C 109.5
N3 C23 C24 121.2(4)
N3 C23 C22 117.0(4)
C24 C23 C22 121.7(4)
C25 C24 C23 120.3(4)
C25 C24 H24 119.8
C23 C24 H24 119.8
C24 C25 C26 120.2(4)
C24 C25 H25 119.9
C26 C25 H25 119.9
C25 C26 C35 117.0(4)
C25 C26 C27 123.9(4)
C35 C26 C27 119.1(4)
C28 C27 C26 121.4(4)
C28 C27 H27 119.3
C26 C27 H27 119.3
C27 C28 C29 121.6(4)
C27 C28 H28 119.2
C29 C28 H28 119.2
C30 C29 C34 116.9(4)
C30 C29 C28 123.6(4)
C34 C29 C28 119.5(4)
C31 C30 C29 120.4(4)
C31 C30 H30 119.8
C29 C30 H30 119.8
C30 C31 C32 119.6(4)
C30 C31 H31 120.2
C32 C31 H31 120.2
N4 C32 C31 122.3(4)
N4 C32 C33 117.3(4)
C31 C32 C33 120.4(4)
C32 C33 H33A 109.5
C32 C33 H33B 109.5
H33A C33 H33B 109.5
C32 C33 H33C 109.5
H33A C33 H33C 109.5
H33B C33 H33C 109.5
N4 C34 C29 122.2(3)
N4 C34 C35 118.4(3)
C29 C34 C35 119.4(3)
N3 C35 C26 122.8(3)
N3 C35 C34 118.3(3)
C26 C35 C34 119.0(3)
O5 C36 O4 121.1(2)
O5 C36 C37 120.3(2)
O4 C36 C37 118.6(2)
C42 C37 C38 119.4(2)
C42 C37 C36 120.3(2)
C38 C37 C36 120.2(2)
C39 C38 C37 120.0(3)
C39 C38 H38 120.0
C37 C38 H38 120.0
C40 C39 C38 120.4(3)
C40 C39 H39 119.8
C38 C39 H39 119.8
C39 C40 C41 120.4(3)
C39 C40 H40 119.8
C41 C40 H40 119.8
O6 C41 C40 117.7(3)
O6 C41 C42 122.5(3)
C40 C41 C42 119.8(3)
C37 C42 C41 120.0(3)
C37 C42 H42 120.0
C41 C42 H42 120.0

loop_
_geom_bond_atom_site_label_1
_geom_bond_atom_site_label_2
_geom_bond_distance
_geom_bond_publ_flag
Pb1 N1 2.493(2) y
Pb1 N2 2.477(2) y
Pb1 O1 2.639(2) y
Pb1 O2 2.637(2) y
Pb1 O4 2.569(2) y
Pb1 O5 2.6296(19) y
O1 C1 1.254(4) ?
O2 C1 1.253(4) ?
O3 C6 1.359(4) ?
O3 H3 0.8200 ?
O4 C36 1.265(3) ?
O5 C36 1.254(3) ?
O6 C41 1.371(4) ?
O6 H6 0.8200 ?
O7 H1W 0.8331 ?
O7 H2W 0.8357 ?
O8 H3W 0.8493 ?
O8 H4W 0.8274 ?
O9 H5W 0.8310 ?
O9 H6W 0.8336 ?
N1 C18 1.334(4) ?
N1 C20 1.365(4) ?
N2 C9 1.333(3) ?
N2 C21 1.375(3) ?
N3 C23 1.331(4) ?
N3 C35 1.357(4) ?
N4 C32 1.325(4) ?
N4 C34 1.359(4) ?
C1 C2 1.508(4) ?
C2 C7 1.386(4) ?
C2 C3 1.393(4) ?
C3 C4 1.396(4) ?
C3 H3A 0.9300 ?
C4 C5 1.375(5) ?
C4 H4 0.9300 ?
C5 C6 1.383(5) ?
C5 H5 0.9300 ?
C6 C7 1.396(4) ?
C7 H7 0.9300 ?
C8 C9 1.499(4) ?
C8 H8A 0.9600 ?
C8 H8B 0.9600 ?
C8 H8C 0.9600 ?
C9 C10 1.406(4) ?
C10 C11 1.342(5) ?
C10 H10 0.9300 ?
C11 C12 1.410(5) ?
C11 H11 0.9300 ?
C12 C21 1.410(4) ?
C12 C13 1.431(5) ?
C13 C14 1.346(5) ?
C13 H13 0.9300 ?
C14 C15 1.428(5) ?
C14 H14 0.9300 ?
C15 C20 1.405(4) ?
C15 C16 1.406(6) ?
C16 C17 1.349(6) ?
C16 H16 0.9300 ?
C17 C18 1.406(6) ?
C17 H17 0.9300 ?
C18 C19 1.500(5) ?
C19 H19A 0.9600 ?
C19 H19B 0.9600 ?
C19 H19C 0.9600 ?
C20 C21 1.437(4) ?
C22 C23 1.501(6) ?
C22 H22A 0.9600 ?
C22 H22B 0.9600 ?
C22 H22C 0.9600 ?
C23 C24 1.409(6) ?
C24 C25 1.351(7) ?
C24 H24 0.9300 ?
C25 C26 1.385(7) ?
C25 H25 0.9300 ?
C26 C35 1.416(5) ?
C26 C27 1.430(6) ?
C27 C28 1.329(6) ?
C27 H27 0.9300 ?
C28 C29 1.414(6) ?
C28 H28 0.9300 ?
C29 C30 1.401(6) ?
C29 C34 1.411(4) ?
C30 C31 1.344(6) ?
C30 H30 0.9300 ?
C31 C32 1.400(6) ?
C31 H31 0.9300 ?
C32 C33 1.505(5) ?
C33 H33A 0.9600 ?
C33 H33B 0.9600 ?
C33 H33C 0.9600 ?
C34 C35 1.438(4) ?
C36 C37 1.496(3) ?
C37 C42 1.387(4) ?
C37 C38 1.390(4) ?
C38 C39 1.384(4) ?
C38 H38 0.9300 ?
C39 C40 1.369(4) ?
C39 H39 0.9300 ?
C40 C41 1.379(4) ?
C40 H40 0.9300 ?
C41 C42 1.393(4) ?
C42 H42 0.9300 ?

loop_
_geom_hbond_atom_site_label_D
_geom_hbond_atom_site_label_H
_geom_hbond_atom_site_label_A
_geom_hbond_site_symmetry_A
_geom_hbond_distance_DH
_geom_hbond_distance_HA
_geom_hbond_distance_DA
_geom_hbond_angle_DHA
_geom_hbond_publ_flag
O3 H3 O8 1_565 0.82 1.86 2.669(4) 168.8 yes
O6 H6 N4 . 0.82 2.15 2.916(4) 155.2 yes
O7 H1W O1 . 0.83 1.88 2.702(3) 171.6 yes
O7 H2W O6 8_566 0.84 2.15 2.977(3) 168.6 yes
O8 H3W O4 7_566 0.85 1.94 2.784(3) 179.6 yes
O8 H4W O9 7_556 0.83 2.02 2.828(4) 165.7 yes
O9 H6W O2 1_545 0.83 2.15 2.850(4) 141.0 no
O9 H5W O8 7_556 0.83 2.19 2.828(4) 133.2 no
O6 H6 N3 . 0.82 2.51 3.124(4) 133.1 no

loop_
_geom_torsion_atom_site_label_1
_geom_torsion_atom_site_label_2
_geom_torsion_atom_site_label_3
_geom_torsion_atom_site_label_4
_geom_torsion
N2 Pb1 O1 C1 80.06(19)
N1 Pb1 O1 C1 145.6(2)
O4 Pb1 O1 C1 -12.2(3)
O5 Pb1 O1 C1 -174.70(17)
O2 Pb1 O1 C1 1.44(17)
N2 Pb1 O2 C1 -105.30(19)
N1 Pb1 O2 C1 -43.7(2)
O4 Pb1 O2 C1 172.20(18)
O5 Pb1 O2 C1 175.06(17)
O1 Pb1 O2 C1 -1.44(17)
N2 Pb1 O4 C36 104.53(17)
N1 Pb1 O4 C36 47.02(18)
O5 Pb1 O4 C36 11.45(15)
O2 Pb1 O4 C36 -170.18(16)
O1 Pb1 O4 C36 -159.58(17)
N2 Pb1 O5 C36 -94.55(17)
N1 Pb1 O5 C36 -162.04(17)
O4 Pb1 O5 C36 -11.52(15)
O2 Pb1 O5 C36 -15.1(3)
O1 Pb1 O5 C36 158.15(18)
N2 Pb1 N1 C18 177.4(2)
O4 Pb1 N1 C18 -117.5(2)
O5 Pb1 N1 C18 -90.7(2)
O2 Pb1 N1 C18 105.4(2)
O1 Pb1 N1 C18 74.4(2)
N2 Pb1 N1 C20 -9.94(16)
O4 Pb1 N1 C20 55.17(19)
O5 Pb1 N1 C20 81.98(17)
O2 Pb1 N1 C20 -81.91(18)
O1 Pb1 N1 C20 -112.91(18)
N1 Pb1 N2 C9 -177.3(2)
O4 Pb1 N2 C9 52.4(2)
O5 Pb1 N2 C9 102.2(2)
O2 Pb1 N2 C9 -52.3(2)
O1 Pb1 N2 C9 -100.3(2)
N1 Pb1 N2 C21 9.58(16)
O4 Pb1 N2 C21 -120.78(17)
O5 Pb1 N2 C21 -70.95(17)
O2 Pb1 N2 C21 134.55(17)
O1 Pb1 N2 C21 86.53(17)
Pb1 O2 C1 O1 2.7(3)
Pb1 O2 C1 C2 -177.5(2)
Pb1 O1 C1 O2 -2.7(3)
Pb1 O1 C1 C2 177.5(2)
O2 C1 C2 C7 -19.0(4)
O1 C1 C2 C7 160.8(3)
O2 C1 C2 C3 163.1(3)
O1 C1 C2 C3 -17.1(4)
C7 C2 C3 C4 1.8(5)
C1 C2 C3 C4 179.7(3)
C2 C3 C4 C5 -1.5(5)
C3 C4 C5 C6 -1.1(5)
C4 C5 C6 O3 -176.1(3)
C4 C5 C6 C7 3.3(5)
C3 C2 C7 C6 0.4(5)
C1 C2 C7 C6 -177.6(3)
O3 C6 C7 C2 176.4(3)
C5 C6 C7 C2 -2.9(5)
C21 N2 C9 C10 0.6(4)
Pb1 N2 C9 C10 -172.4(2)
C21 N2 C9 C8 -179.7(3)
Pb1 N2 C9 C8 7.3(4)
N2 C9 C10 C11 0.5(5)
C8 C9 C10 C11 -179.2(3)
C9 C10 C11 C12 -0.9(5)
C10 C11 C12 C21 0.3(4)
C10 C11 C12 C13 -179.5(3)
C11 C12 C13 C14 179.1(3)
C21 C12 C13 C14 -0.7(5)
C12 C13 C14 C15 -0.9(5)
C13 C14 C15 C20 1.6(5)
C13 C14 C15 C16 -177.8(3)
C20 C15 C16 C17 -0.7(5)
C14 C15 C16 C17 178.7(3)
C15 C16 C17 C18 0.4(6)
C20 N1 C18 C17 -2.2(4)
Pb1 N1 C18 C17 170.2(2)
C20 N1 C18 C19 178.1(3)
Pb1 N1 C18 C19 -9.5(4)
C16 C17 C18 N1 1.1(5)
C16 C17 C18 C19 -179.2(4)
C18 N1 C20 C15 1.9(4)
Pb1 N1 C20 C15 -170.99(19)
C18 N1 C20 C21 -177.4(2)
Pb1 N1 C20 C21 9.7(3)
C16 C15 C20 N1 -0.4(4)
C14 C15 C20 N1 -179.8(3)
C16 C15 C20 C21 178.9(3)
C14 C15 C20 C21 -0.6(4)
C9 N2 C21 C12 -1.2(4)
Pb1 N2 C21 C12 172.30(19)
C9 N2 C21 C20 177.7(2)
Pb1 N2 C21 C20 -8.8(3)
C11 C12 C21 N2 0.7(4)
C13 C12 C21 N2 -179.4(3)
C11 C12 C21 C20 -178.2(2)
C13 C12 C21 C20 1.7(4)
N1 C20 C21 N2 -0.7(3)
C15 C20 C21 N2 -180.0(2)
N1 C20 C21 C12 178.2(2)
C15 C20 C21 C12 -1.1(4)
C35 N3 C23 C24 0.6(5)
C35 N3 C23 C22 -177.3(3)
N3 C23 C24 C25 -0.7(6)
C22 C23 C24 C25 177.1(4)
C23 C24 C25 C26 -0.1(7)
C24 C25 C26 C35 1.0(6)
C24 C25 C26 C27 -178.7(4)
C25 C26 C27 C28 179.1(4)
C35 C26 C27 C28 -0.6(6)
C26 C27 C28 C29 1.1(6)
C27 C28 C29 C30 -179.9(4)
C27 C28 C29 C34 -0.7(5)
C34 C29 C30 C31 -0.2(5)
C28 C29 C30 C31 179.0(4)
C29 C30 C31 C32 0.8(6)
C34 N4 C32 C31 -0.1(5)
C34 N4 C32 C33 -178.2(3)
C30 C31 C32 N4 -0.6(6)
C30 C31 C32 C33 177.4(4)
C32 N4 C34 C29 0.8(4)
C32 N4 C34 C35 -178.9(3)
C30 C29 C34 N4 -0.6(4)
C28 C29 C34 N4 -179.9(3)
C30 C29 C34 C35 179.0(3)
C28 C29 C34 C35 -0.3(4)
C23 N3 C35 C26 0.3(4)
C23 N3 C35 C34 179.2(3)
C25 C26 C35 N3 -1.2(5)
C27 C26 C35 N3 178.6(3)
C25 C26 C35 C34 -180.0(3)
C27 C26 C35 C34 -0.3(4)
N4 C34 C35 N3 1.4(4)
C29 C34 C35 N3 -178.2(3)
N4 C34 C35 C26 -179.7(3)
C29 C34 C35 C26 0.7(4)
Pb1 O5 C36 O4 21.3(3)
Pb1 O5 C36 C37 -157.8(2)
Pb1 O4 C36 O5 -21.8(3)
Pb1 O4 C36 C37 157.3(2)
O5 C36 C37 C42 5.5(4)
O4 C36 C37 C42 -173.6(3)
O5 C36 C37 C38 -175.4(3)
O4 C36 C37 C38 5.5(4)
C42 C37 C38 C39 1.3(5)
C36 C37 C38 C39 -177.8(3)
C37 C38 C39 C40 -0.6(5)
C38 C39 C40 C41 -0.2(5)
C39 C40 C41 O6 -178.4(3)
C39 C40 C41 C42 0.2(5)
C38 C37 C42 C41 -1.2(4)
C36 C37 C42 C41 177.9(3)
O6 C41 C42 C37 179.0(3)
C40 C41 C42 C37 0.4(5)
